data_7053808
loop_
_publ_author_name
'Klemps, Christian'
'Buchard, Antoine'
'Houdard, Romaric'
'Auffrant, Audrey'
'M\'ezailles, Nicolas'
'Le Goff, Xavier Fr\'ed\'eric'
'Ricard, Louis'
'Saussine, Lucien'
'Magna, Lionel'
'Le Floch, Pascal'

_publ_section_title
;
 Chromium (iii)-bis(iminophosphoranyl)methanido complexes: synthesis,
 X-ray crystal structures and catalytic ethylene oligomerization
;
_journal_issue 8
_journal_name_full 'New Journal of Chemistry'
_journal_page_first 1748
_journal_paper_doi 10.1039/b904619d
_journal_volume 33
_journal_year 2009
_chemical_formula_moiety C62H70Cl4Cr2N4P4,6(CH2Cl2)?
_chemical_formula_sum 'C68 H82 Cl16 Cr2 N4 P4'
_chemical_formula_weight 1750.46
_chemical_name_systematic
;
?
;
_space_group_IT_number 2
_symmetry_cell_setting triclinic
_symmetry_space_group_name_Hall '-P 1'
_symmetry_space_group_name_H-M 'P -1'
_atom_sites_solution_hydrogens geom
_atom_sites_solution_primary direct
_atom_sites_solution_secondary difmap
_audit_creation_method SHELXL-97
_cell_angle_alpha 77.252(1)
_cell_angle_beta 69.776(1)
_cell_angle_gamma 69.642(1)
_cell_formula_units_Z 1
_cell_length_a 12.779(1)
_cell_length_b 12.956(1)
_cell_length_c 13.700(1)
_cell_measurement_reflns_used 8389
_cell_measurement_temperature 150.0(1)
_cell_measurement_theta_max 30.034
_cell_measurement_theta_min 0.998
_cell_volume 1982.4(3)
_computing_structure_refinement 'SHELXL-97 (Sheldrick, 1997)'
_computing_structure_solution 'SHELXS-97 (Sheldrick, 1990)'
_diffrn_ambient_temperature 150.0(1)
_diffrn_measured_fraction_theta_full 0.998
_diffrn_measured_fraction_theta_max 0.998
_diffrn_measurement_device_type KappaCCD
_diffrn_measurement_method 'phi and omega scans'
_diffrn_radiation_monochromator graphite
_diffrn_radiation_source 'fine-focus sealed tube'
_diffrn_radiation_type MoK\a
_diffrn_radiation_wavelength 0.71069
_diffrn_reflns_av_R_equivalents 0.0219
_diffrn_reflns_av_sigmaI/netI 0.0346
_diffrn_reflns_limit_h_max 17
_diffrn_reflns_limit_h_min -17
_diffrn_reflns_limit_k_max 17
_diffrn_reflns_limit_k_min -18
_diffrn_reflns_limit_l_max 19
_diffrn_reflns_limit_l_min -16
_diffrn_reflns_number 29661
_diffrn_reflns_theta_full 30.03
_diffrn_reflns_theta_max 30.03
_diffrn_reflns_theta_min 3.01
_exptl_absorpt_coefficient_mu 0.936
_exptl_absorpt_correction_T_max 0.9122
_exptl_absorpt_correction_T_min 0.8205
_exptl_absorpt_correction_type multi-scan
_exptl_crystal_colour blue
_exptl_crystal_density_diffrn 1.466
_exptl_crystal_density_method 'not measured'
_exptl_crystal_description plate
_exptl_crystal_F_000 898
_exptl_crystal_size_max 0.22
_exptl_crystal_size_mid 0.22
_exptl_crystal_size_min 0.10
_refine_diff_density_max 0.895
_refine_diff_density_min -0.783
_refine_diff_density_rms 0.064
_refine_ls_extinction_coef 0.0006(5)
_refine_ls_extinction_expression Fc^*^=kFc[1+0.001xFc^2^\l^3^/sin(2\q)]^-1/4^
_refine_ls_extinction_method SHELXL
_refine_ls_goodness_of_fit_ref 1.051
_refine_ls_hydrogen_treatment constr
_refine_ls_matrix_type full
_refine_ls_number_parameters 429
_refine_ls_number_reflns 11583
_refine_ls_number_restraints 0
_refine_ls_restrained_S_all 1.051
_refine_ls_R_factor_all 0.0466
_refine_ls_R_factor_gt 0.0354
_refine_ls_shift/su_max 0.001
_refine_ls_shift/su_mean 0.000
_refine_ls_structure_factor_coef Fsqd
_refine_ls_weighting_details 'calc w=1/[\s^2^(Fo^2^)+(0.0491P)^2^+0.7747P] where P=(Fo^2^+2Fc^2^)/3'
_refine_ls_weighting_scheme calc
_refine_ls_wR_factor_gt 0.0936
_refine_ls_wR_factor_ref 0.1001
_reflns_number_gt 9507
_reflns_number_total 11583
_reflns_threshold_expression >2sigma(I)
_cod_data_source_file b904619dsup1.cif
_cod_data_source_block nm2546
_cod_depositor_comments
;
The following automatic conversions were performed:

'_symmetry_cell_setting' value 'Triclinic' changed to 'triclinic'
according to /home/saulius/struct/CIF-dictionaries/cif_core.dic
dictionary named 'cif_core.dic' version 2.4.2 from 2011-04-26.

Automatic conversion script
Id: cif_fix_values 1891 2012-01-12 08:04:46Z andrius 
;
_cod_original_sg_symbol_H-M 'P-1 '
_cod_database_code 7053808

loop_
_symmetry_equiv_pos_as_xyz
'x, y, z'
'-x, -y, -z'

loop_
_atom_site_label
_atom_site_type_symbol
_atom_site_fract_x
_atom_site_fract_y
_atom_site_fract_z
_atom_site_U_iso_or_equiv
_atom_site_adp_type
_atom_site_occupancy
_atom_site_symmetry_multiplicity
_atom_site_calc_flag
_atom_site_refinement_flags
Cr1 Cr 0.463152(19) 0.101604(18) 0.588555(18) 0.01533(6) Uani 1 1 d .
Cl1 Cl 0.65709(3) 0.04758(3) 0.59769(3) 0.02034(8) Uani 1 1 d .
Cl2 Cl 0.53236(3) 0.08776(3) 0.40301(3) 0.01830(8) Uani 1 1 d .
P1 P 0.30270(3) 0.30016(3) 0.54677(3) 0.01650(8) Uani 1 1 d .
P2 P 0.24444(3) 0.13183(3) 0.73126(3) 0.01744(8) Uani 1 1 d .
N1 N 0.42884(11) 0.26962(10) 0.56283(11) 0.0187(2) Uani 1 1 d .
N2 N 0.37156(11) 0.10617(10) 0.74338(10) 0.0197(2) Uani 1 1 d .
C1 C 0.27487(12) 0.17219(11) 0.59589(12) 0.0169(3) Uani 1 1 d .
H1 H 0.2762 0.1259 0.5503 0.020 Uiso 1 1 calc R
C2 C 0.19750(13) 0.41856(11) 0.61133(12) 0.0196(3) Uani 1 1 d .
C3 C 0.22352(14) 0.46746(13) 0.67700(14) 0.0260(3) Uani 1 1 d .
H3 H 0.2982 0.4393 0.6882 0.031 Uiso 1 1 calc R
C4 C 0.14046(16) 0.55781(14) 0.72659(16) 0.0320(4) Uani 1 1 d .
H4 H 0.1591 0.5919 0.7704 0.038 Uiso 1 1 calc R
C5 C 0.03096(16) 0.59766(14) 0.71194(15) 0.0320(4) Uani 1 1 d .
H5 H -0.0256 0.6591 0.7458 0.038 Uiso 1 1 calc R
C6 C 0.00374(15) 0.54842(15) 0.64844(16) 0.0326(4) Uani 1 1 d .
H6 H -0.0720 0.5755 0.6394 0.039 Uiso 1 1 calc R
C7 C 0.08621(14) 0.45944(14) 0.59754(15) 0.0275(3) Uani 1 1 d .
H7 H 0.0670 0.4263 0.5533 0.033 Uiso 1 1 calc R
C8 C 0.29498(12) 0.33984(12) 0.41321(12) 0.0195(3) Uani 1 1 d .
C9 C 0.29761(13) 0.26691(13) 0.35082(13) 0.0226(3) Uani 1 1 d .
H9 H 0.2974 0.1932 0.3794 0.027 Uiso 1 1 calc R
C10 C 0.30057(15) 0.30214(14) 0.24649(14) 0.0281(3) Uani 1 1 d .
H10 H 0.3010 0.2526 0.2045 0.034 Uiso 1 1 calc R
C11 C 0.30290(15) 0.40927(15) 0.20335(14) 0.0312(4) Uani 1 1 d .
H11 H 0.3060 0.4324 0.1319 0.037 Uiso 1 1 calc R
C12 C 0.30072(16) 0.48232(15) 0.26478(15) 0.0312(4) Uani 1 1 d .
H12 H 0.3027 0.5555 0.2354 0.037 Uiso 1 1 calc R
C13 C 0.29560(14) 0.44829(13) 0.36914(14) 0.0253(3) Uani 1 1 d .
H13 H 0.2925 0.4990 0.4114 0.030 Uiso 1 1 calc R
C14 C 0.50117(14) 0.34524(13) 0.53175(15) 0.0263(3) Uani 1 1 d .
H14 H 0.4496 0.4225 0.5212 0.032 Uiso 1 1 calc R
C15 C 0.55230(17) 0.33970(15) 0.61862(19) 0.0382(5) Uani 1 1 d .
H15A H 0.4889 0.3588 0.6831 0.057 Uiso 1 1 calc R
H15B H 0.5979 0.3923 0.5981 0.057 Uiso 1 1 calc R
H15C H 0.6031 0.2645 0.6306 0.057 Uiso 1 1 calc R
C16 C 0.59632(17) 0.31978(16) 0.42915(18) 0.0393(5) Uani 1 1 d .
H16A H 0.6478 0.2441 0.4375 0.059 Uiso 1 1 calc R
H16B H 0.6419 0.3723 0.4095 0.059 Uiso 1 1 calc R
H16C H 0.5607 0.3265 0.3743 0.059 Uiso 1 1 calc R
C17 C 0.13149(14) 0.23097(12) 0.81638(13) 0.0228(3) Uani 1 1 d .
C18 C 0.15752(17) 0.28194(15) 0.88025(16) 0.0343(4) Uani 1 1 d .
H18 H 0.2363 0.2671 0.8786 0.041 Uiso 1 1 calc R
C19 C 0.0679(2) 0.35503(17) 0.94702(18) 0.0462(5) Uani 1 1 d .
H19 H 0.0853 0.3878 0.9928 0.055 Uiso 1 1 calc R
C20 C -0.0460(2) 0.37962(15) 0.94655(18) 0.0455(6) Uani 1 1 d .
H20 H -0.1067 0.4307 0.9909 0.055 Uiso 1 1 calc R
C21 C -0.07206(17) 0.33084(16) 0.88262(17) 0.0417(5) Uani 1 1 d .
H21 H -0.1506 0.3486 0.8824 0.050 Uiso 1 1 calc R
C22 C 0.01576(15) 0.25552(15) 0.81795(15) 0.0315(4) Uani 1 1 d .
H22 H -0.0031 0.2207 0.7748 0.038 Uiso 1 1 calc R
C23 C 0.18319(13) 0.01703(12) 0.76596(13) 0.0204(3) Uani 1 1 d .
C24 C 0.14423(16) -0.01793(14) 0.87284(14) 0.0286(3) Uani 1 1 d .
H24 H 0.1470 0.0207 0.9229 0.034 Uiso 1 1 calc R
C25 C 0.10149(17) -0.10869(15) 0.90635(15) 0.0327(4) Uani 1 1 d .
H25 H 0.0761 -0.1326 0.9790 0.039 Uiso 1 1 calc R
C26 C 0.09588(15) -0.16412(14) 0.83400(15) 0.0300(4) Uani 1 1 d .
H26 H 0.0657 -0.2257 0.8569 0.036 Uiso 1 1 calc R
C27 C 0.13413(15) -0.13019(14) 0.72827(15) 0.0293(4) Uani 1 1 d .
H27 H 0.1303 -0.1688 0.6788 0.035 Uiso 1 1 calc R
C28 C 0.17836(14) -0.03985(13) 0.69357(13) 0.0241(3) Uani 1 1 d .
H28 H 0.2050 -0.0173 0.6207 0.029 Uiso 1 1 calc R
C29 C 0.40225(15) 0.06039(15) 0.84185(13) 0.0270(3) Uani 1 1 d .
H29 H 0.3281 0.0712 0.9009 0.032 Uiso 1 1 calc R
C30 C 0.46541(18) -0.06311(16) 0.84373(15) 0.0371(4) Uani 1 1 d .
H30A H 0.4163 -0.1015 0.8343 0.056 Uiso 1 1 calc R
H30B H 0.4816 -0.0918 0.9111 0.056 Uiso 1 1 calc R
H30C H 0.5391 -0.0757 0.7870 0.056 Uiso 1 1 calc R
C31 C 0.47482(18) 0.12346(19) 0.85794(17) 0.0392(4) Uani 1 1 d .
H31A H 0.5464 0.1170 0.7991 0.059 Uiso 1 1 calc R
H31B H 0.4952 0.0921 0.9233 0.059 Uiso 1 1 calc R
H31C H 0.4295 0.2017 0.8618 0.059 Uiso 1 1 calc R
C32 C -0.09631(18) 0.19487(18) 0.50907(18) 0.0404(4) Uani 1 1 d .
H32A H -0.1251 0.2524 0.4557 0.048 Uiso 1 1 calc R
H32B H -0.1418 0.1413 0.5296 0.048 Uiso 1 1 calc R
Cl3 Cl 0.05268(5) 0.12547(5) 0.45432(5) 0.04810(14) Uani 1 1 d .
Cl4 Cl -0.11850(7) 0.25669(7) 0.61846(6) 0.0693(2) Uani 1 1 d .
C33 C -0.18797(19) 0.0087(2) 0.79594(18) 0.0450(5) Uani 1 1 d .
H33A H -0.1052 -0.0016 0.7542 0.054 Uiso 1 1 calc R
H33B H -0.2359 0.0338 0.7469 0.054 Uiso 1 1 calc R
Cl5 Cl -0.20477(6) -0.11885(6) 0.86822(6) 0.05856(16) Uani 1 1 d .
Cl6 Cl -0.23113(6) 0.10982(6) 0.88007(5) 0.05762(16) Uani 1 1 d .
C34 C -0.3872(2) 0.3470(2) 1.1330(2) 0.0555(6) Uani 1 1 d .
H34A H -0.3201 0.2844 1.1457 0.067 Uiso 1 1 calc R
H34B H -0.4584 0.3387 1.1892 0.067 Uiso 1 1 calc R
Cl7 Cl -0.40174(6) 0.34246(6) 1.01230(5) 0.06065(17) Uani 1 1 d .
Cl8 Cl -0.36535(7) 0.47245(7) 1.13746(7) 0.0736(2) Uani 1 1 d .

loop_
_atom_site_aniso_label
_atom_site_aniso_U_11
_atom_site_aniso_U_22
_atom_site_aniso_U_33
_atom_site_aniso_U_23
_atom_site_aniso_U_13
_atom_site_aniso_U_12
Cr1 0.01437(11) 0.01418(10) 0.01665(12) -0.00217(8) -0.00474(8) -0.00286(8)
Cl1 0.01663(15) 0.02111(16) 0.02387(18) -0.00344(13) -0.00832(13) -0.00342(12)
Cl2 0.01951(15) 0.01615(15) 0.01796(16) -0.00206(12) -0.00484(12) -0.00437(12)
P1 0.01555(16) 0.01395(16) 0.02001(18) -0.00196(13) -0.00624(14) -0.00337(12)
P2 0.01658(16) 0.01710(16) 0.01761(18) -0.00290(13) -0.00381(13) -0.00442(13)
N1 0.0175(5) 0.0141(5) 0.0258(7) -0.0024(5) -0.0079(5) -0.0047(4)
N2 0.0182(6) 0.0231(6) 0.0171(6) -0.0040(5) -0.0049(5) -0.0048(5)
C1 0.0164(6) 0.0156(6) 0.0188(7) -0.0025(5) -0.0050(5) -0.0045(5)
C2 0.0189(6) 0.0154(6) 0.0227(7) -0.0017(5) -0.0058(6) -0.0036(5)
C3 0.0236(7) 0.0232(7) 0.0322(9) -0.0078(6) -0.0091(6) -0.0043(6)
C4 0.0339(9) 0.0250(8) 0.0373(10) -0.0139(7) -0.0088(8) -0.0044(7)
C5 0.0299(8) 0.0217(7) 0.0336(10) -0.0071(7) -0.0025(7) 0.0008(6)
C6 0.0216(7) 0.0329(9) 0.0362(10) -0.0073(7) -0.0075(7) 0.0016(6)
C7 0.0208(7) 0.0282(8) 0.0324(9) -0.0072(7) -0.0090(6) -0.0024(6)
C8 0.0167(6) 0.0193(6) 0.0215(7) -0.0016(5) -0.0062(5) -0.0039(5)
C9 0.0210(7) 0.0197(7) 0.0262(8) -0.0039(6) -0.0101(6) -0.0010(5)
C10 0.0257(8) 0.0300(8) 0.0262(8) -0.0081(6) -0.0112(7) 0.0012(6)
C11 0.0284(8) 0.0357(9) 0.0224(8) 0.0011(7) -0.0089(7) -0.0023(7)
C12 0.0346(9) 0.0276(8) 0.0286(9) 0.0061(7) -0.0101(7) -0.0106(7)
C13 0.0284(8) 0.0229(7) 0.0270(8) 0.0021(6) -0.0106(6) -0.0108(6)
C14 0.0204(7) 0.0189(7) 0.0418(10) -0.0035(6) -0.0095(7) -0.0081(6)
C15 0.0349(9) 0.0281(8) 0.0647(14) -0.0105(9) -0.0277(10) -0.0091(7)
C16 0.0289(9) 0.0316(9) 0.0505(13) -0.0011(8) 0.0009(8) -0.0155(7)
C17 0.0235(7) 0.0184(6) 0.0203(7) -0.0022(5) -0.0012(6) -0.0039(5)
C18 0.0364(9) 0.0292(8) 0.0362(10) -0.0133(7) -0.0047(8) -0.0085(7)
C19 0.0605(14) 0.0321(10) 0.0390(12) -0.0177(8) -0.0013(10) -0.0102(9)
C20 0.0475(12) 0.0233(8) 0.0387(11) -0.0065(8) 0.0121(9) -0.0008(8)
C21 0.0267(9) 0.0325(9) 0.0417(12) 0.0009(8) 0.0036(8) 0.0036(7)
C22 0.0243(8) 0.0311(8) 0.0297(9) -0.0020(7) -0.0044(7) -0.0014(6)
C23 0.0187(6) 0.0187(6) 0.0220(7) -0.0017(5) -0.0045(6) -0.0052(5)
C24 0.0371(9) 0.0266(8) 0.0219(8) -0.0006(6) -0.0062(7) -0.0129(7)
C25 0.0376(9) 0.0287(8) 0.0254(9) 0.0029(7) -0.0013(7) -0.0135(7)
C26 0.0274(8) 0.0237(7) 0.0358(10) 0.0000(7) -0.0041(7) -0.0113(6)
C27 0.0292(8) 0.0287(8) 0.0333(9) -0.0058(7) -0.0065(7) -0.0140(7)
C28 0.0250(7) 0.0262(7) 0.0225(8) -0.0023(6) -0.0054(6) -0.0112(6)
C29 0.0253(7) 0.0363(9) 0.0189(7) -0.0041(6) -0.0089(6) -0.0057(6)
C30 0.0411(10) 0.0361(9) 0.0258(9) 0.0023(7) -0.0146(8) -0.0004(8)
C31 0.0344(9) 0.0595(13) 0.0314(10) -0.0146(9) -0.0137(8) -0.0135(9)
C32 0.0379(10) 0.0461(11) 0.0400(11) -0.0063(9) -0.0149(9) -0.0114(9)
Cl3 0.0366(2) 0.0503(3) 0.0557(3) -0.0114(2) -0.0104(2) -0.0107(2)
Cl4 0.0684(4) 0.0837(5) 0.0560(4) -0.0319(4) -0.0286(3) 0.0022(4)
C33 0.0385(10) 0.0600(13) 0.0346(11) -0.0105(10) -0.0126(9) -0.0073(10)
Cl5 0.0538(3) 0.0619(4) 0.0639(4) -0.0129(3) -0.0135(3) -0.0220(3)
Cl6 0.0667(4) 0.0670(4) 0.0481(3) -0.0158(3) -0.0163(3) -0.0255(3)
C34 0.0364(11) 0.0657(16) 0.0560(16) -0.0037(12) -0.0159(11) -0.0047(11)
Cl7 0.0627(4) 0.0667(4) 0.0492(4) -0.0171(3) -0.0046(3) -0.0206(3)
Cl8 0.0667(4) 0.0914(5) 0.0737(5) -0.0279(4) -0.0252(4) -0.0210(4)

loop_
_atom_type_symbol
_atom_type_description
_atom_type_scat_dispersion_real
_atom_type_scat_dispersion_imag
_atom_type_scat_source
C C 0.0033 0.0016 'International Tables Vol C Tables 4.2.6.8 and 6.1.1.4'
H H 0.0000 0.0000 'International Tables Vol C Tables 4.2.6.8 and 6.1.1.4'
N N 0.0061 0.0033 'International Tables Vol C Tables 4.2.6.8 and 6.1.1.4'
P P 0.1023 0.0942 'International Tables Vol C Tables 4.2.6.8 and 6.1.1.4'
Cl Cl 0.1484 0.1585 'International Tables Vol C Tables 4.2.6.8 and 6.1.1.4'
Cr Cr 0.3209 0.6236 'International Tables Vol C Tables 4.2.6.8 and 6.1.1.4'

loop_
_geom_angle_atom_site_label_1
_geom_angle_atom_site_label_2
_geom_angle_atom_site_label_3
_geom_angle
_geom_angle_site_symmetry_1
_geom_angle_site_symmetry_3
N1 Cr1 N2 92.28(5) . .
N1 Cr1 C1 73.35(5) . .
N2 Cr1 C1 73.59(5) . .
N1 Cr1 Cl1 100.46(4) . .
N2 Cr1 Cl1 100.73(4) . .
C1 Cr1 Cl1 171.13(4) . .
N1 Cr1 Cl2 91.33(4) . .
N2 Cr1 Cl2 166.66(4) . .
C1 Cr1 Cl2 95.20(4) . .
Cl1 Cr1 Cl2 91.232(15) . .
N1 Cr1 Cl2 165.72(4) . 2_656
N2 Cr1 Cl2 91.38(4) . 2_656
C1 Cr1 Cl2 94.52(4) . 2_656
Cl1 Cr1 Cl2 92.402(14) . 2_656
Cl2 Cr1 Cl2 82.142(14) . 2_656
N1 Cr1 P2 88.31(4) . .
N2 Cr1 P2 35.19(4) . .
C1 Cr1 P2 39.49(4) . .
Cl1 Cr1 P2 135.742(16) . .
Cl2 Cr1 P2 132.199(15) . .
Cl2 Cr1 P2 86.749(13) 2_656 .
N1 Cr1 P1 35.02(4) . .
N2 Cr1 P1 88.24(4) . .
C1 Cr1 P1 39.35(4) . .
Cl1 Cr1 P1 135.296(15) . .
Cl2 Cr1 P1 87.366(13) . .
Cl2 Cr1 P1 131.428(15) 2_656 .
P2 Cr1 P1 66.252(12) . .
Cr1 Cl2 Cr1 97.858(14) . 2_656
N1 P1 C1 99.03(7) . .
N1 P1 C2 113.26(7) . .
C1 P1 C2 116.14(7) . .
N1 P1 C8 116.67(7) . .
C1 P1 C8 110.34(7) . .
C2 P1 C8 102.09(7) . .
N1 P1 Cr1 46.92(4) . .
C1 P1 Cr1 53.70(5) . .
C2 P1 Cr1 140.15(5) . .
C8 P1 Cr1 117.66(5) . .
N2 P2 C1 99.50(7) . .
N2 P2 C23 116.93(7) . .
C1 P2 C23 109.79(7) . .
N2 P2 C17 113.33(8) . .
C1 P2 C17 117.05(7) . .
C23 P2 C17 101.02(7) . .
N2 P2 Cr1 47.26(5) . .
C1 P2 Cr1 53.96(5) . .
C23 P2 Cr1 117.21(5) . .
C17 P2 Cr1 141.65(5) . .
C14 N1 P1 124.86(10) . .
C14 N1 Cr1 134.33(10) . .
P1 N1 Cr1 98.06(6) . .
C29 N2 P2 124.48(11) . .
C29 N2 Cr1 134.20(10) . .
P2 N2 Cr1 97.55(7) . .
P2 C1 P1 118.46(9) . .
P2 C1 Cr1 86.55(6) . .
P1 C1 Cr1 86.95(6) . .
P2 C1 H1 120.8 . .
P1 C1 H1 120.8 . .
Cr1 C1 H1 96.4 . .
C3 C2 C7 119.12(14) . .
C3 C2 P1 121.48(12) . .
C7 C2 P1 119.36(13) . .
C2 C3 C4 120.30(16) . .
C2 C3 H3 119.9 . .
C4 C3 H3 119.9 . .
C5 C4 C3 119.96(17) . .
C5 C4 H4 120.0 . .
C3 C4 H4 120.0 . .
C6 C5 C4 120.11(16) . .
C6 C5 H5 119.9 . .
C4 C5 H5 119.9 . .
C5 C6 C7 120.43(17) . .
C5 C6 H6 119.8 . .
C7 C6 H6 119.8 . .
C6 C7 C2 120.06(17) . .
C6 C7 H7 120.0 . .
C2 C7 H7 120.0 . .
C9 C8 C13 118.95(15) . .
C9 C8 P1 123.78(12) . .
C13 C8 P1 117.07(12) . .
C8 C9 C10 119.97(15) . .
C8 C9 H9 120.0 . .
C10 C9 H9 120.0 . .
C11 C10 C9 120.51(17) . .
C11 C10 H10 119.7 . .
C9 C10 H10 119.7 . .
C12 C11 C10 119.91(17) . .
C12 C11 H11 120.0 . .
C10 C11 H11 120.0 . .
C13 C12 C11 119.79(16) . .
C13 C12 H12 120.1 . .
C11 C12 H12 120.1 . .
C12 C13 C8 120.85(16) . .
C12 C13 H13 119.6 . .
C8 C13 H13 119.6 . .
N1 C14 C16 111.13(14) . .
N1 C14 C15 110.22(15) . .
C16 C14 C15 111.36(16) . .
N1 C14 H14 108.0 . .
C16 C14 H14 108.0 . .
C15 C14 H14 108.0 . .
C14 C15 H15A 109.5 . .
C14 C15 H15B 109.5 . .
H15A C15 H15B 109.5 . .
C14 C15 H15C 109.5 . .
H15A C15 H15C 109.5 . .
H15B C15 H15C 109.5 . .
C14 C16 H16A 109.5 . .
C14 C16 H16B 109.5 . .
H16A C16 H16B 109.5 . .
C14 C16 H16C 109.5 . .
H16A C16 H16C 109.5 . .
H16B C16 H16C 109.5 . .
C18 C17 C22 119.33(16) . .
C18 C17 P2 121.63(13) . .
C22 C17 P2 119.03(14) . .
C17 C18 C19 119.9(2) . .
C17 C18 H18 120.0 . .
C19 C18 H18 120.0 . .
C20 C19 C18 120.0(2) . .
C20 C19 H19 120.0 . .
C18 C19 H19 120.0 . .
C21 C20 C19 120.32(18) . .
C21 C20 H20 119.8 . .
C19 C20 H20 119.8 . .
C20 C21 C22 120.4(2) . .
C20 C21 H21 119.8 . .
C22 C21 H21 119.8 . .
C21 C22 C17 120.0(2) . .
C21 C22 H22 120.0 . .
C17 C22 H22 120.0 . .
C28 C23 C24 119.28(14) . .
C28 C23 P2 124.10(12) . .
C24 C23 P2 116.54(13) . .
C25 C24 C23 120.48(17) . .
C25 C24 H24 119.8 . .
C23 C24 H24 119.8 . .
C26 C25 C24 119.91(17) . .
C26 C25 H25 120.0 . .
C24 C25 H25 120.0 . .
C25 C26 C27 120.03(16) . .
C25 C26 H26 120.0 . .
C27 C26 H26 120.0 . .
C26 C27 C28 120.61(17) . .
C26 C27 H27 119.7 . .
C28 C27 H27 119.7 . .
C23 C28 C27 119.68(16) . .
C23 C28 H28 120.2 . .
C27 C28 H28 120.2 . .
N2 C29 C30 111.34(14) . .
N2 C29 C31 110.11(15) . .
C30 C29 C31 111.35(16) . .
N2 C29 H29 108.0 . .
C30 C29 H29 108.0 . .
C31 C29 H29 108.0 . .
C29 C30 H30A 109.5 . .
C29 C30 H30B 109.5 . .
H30A C30 H30B 109.5 . .
C29 C30 H30C 109.5 . .
H30A C30 H30C 109.5 . .
H30B C30 H30C 109.5 . .
C29 C31 H31A 109.5 . .
C29 C31 H31B 109.5 . .
H31A C31 H31B 109.5 . .
C29 C31 H31C 109.5 . .
H31A C31 H31C 109.5 . .
H31B C31 H31C 109.5 . .
Cl4 C32 Cl3 111.62(12) . .
Cl4 C32 H32A 109.3 . .
Cl3 C32 H32A 109.3 . .
Cl4 C32 H32B 109.3 . .
Cl3 C32 H32B 109.3 . .
H32A C32 H32B 108.0 . .
Cl6 C33 Cl5 110.64(13) . .
Cl6 C33 H33A 109.5 . .
Cl5 C33 H33A 109.5 . .
Cl6 C33 H33B 109.5 . .
Cl5 C33 H33B 109.5 . .
H33A C33 H33B 108.1 . .
Cl7 C34 Cl8 111.39(15) . .
Cl7 C34 H34A 109.4 . .
Cl8 C34 H34A 109.4 . .
Cl7 C34 H34B 109.4 . .
Cl8 C34 H34B 109.4 . .
H34A C34 H34B 108.0 . .

loop_
_geom_bond_atom_site_label_1
_geom_bond_atom_site_label_2
_geom_bond_distance
_geom_bond_site_symmetry_2
Cr1 N1 2.0393(12) .
Cr1 N2 2.0405(13) .
Cr1 C1 2.2311(14) .
Cr1 Cl1 2.3699(5) .
Cr1 Cl2 2.4109(5) .
Cr1 Cl2 2.4120(4) 2_656
Cr1 P2 2.7542(5) .
Cr1 P1 2.7643(4) .
Cl2 Cr1 2.4120(4) 2_656
P1 N1 1.6020(13) .
P1 C1 1.7552(14) .
P1 C2 1.8123(15) .
P1 C8 1.8156(16) .
P2 N2 1.6010(13) .
P2 C1 1.7547(15) .
P2 C23 1.8142(15) .
P2 C17 1.8167(16) .
N1 C14 1.4730(19) .
N2 C29 1.475(2) .
C1 H1 0.9500 .
C2 C3 1.388(2) .
C2 C7 1.399(2) .
C3 C4 1.395(2) .
C3 H3 0.9500 .
C4 C5 1.382(3) .
C4 H4 0.9500 .
C5 C6 1.376(3) .
C5 H5 0.9500 .
C6 C7 1.388(2) .
C6 H6 0.9500 .
C7 H7 0.9500 .
C8 C9 1.393(2) .
C8 C13 1.403(2) .
C9 C10 1.393(2) .
C9 H9 0.9500 .
C10 C11 1.390(3) .
C10 H10 0.9500 .
C11 C12 1.386(3) .
C11 H11 0.9500 .
C12 C13 1.386(2) .
C12 H12 0.9500 .
C13 H13 0.9500 .
C14 C16 1.519(3) .
C14 C15 1.522(3) .
C14 H14 1.0000 .
C15 H15A 0.9800 .
C15 H15B 0.9800 .
C15 H15C 0.9800 .
C16 H16A 0.9800 .
C16 H16B 0.9800 .
C16 H16C 0.9800 .
C17 C18 1.386(3) .
C17 C22 1.394(2) .
C18 C19 1.396(3) .
C18 H18 0.9500 .
C19 C20 1.380(4) .
C19 H19 0.9500 .
C20 C21 1.367(4) .
C20 H20 0.9500 .
C21 C22 1.389(3) .
C21 H21 0.9500 .
C22 H22 0.9500 .
C23 C28 1.388(2) .
C23 C24 1.399(2) .
C24 C25 1.388(2) .
C24 H24 0.9500 .
C25 C26 1.379(3) .
C25 H25 0.9500 .
C26 C27 1.382(3) .
C26 H26 0.9500 .
C27 C28 1.394(2) .
C27 H27 0.9500 .
C28 H28 0.9500 .
C29 C30 1.520(3) .
C29 C31 1.525(3) .
C29 H29 1.0000 .
C30 H30A 0.9800 .
C30 H30B 0.9800 .
C30 H30C 0.9800 .
C31 H31A 0.9800 .
C31 H31B 0.9800 .
C31 H31C 0.9800 .
C32 Cl4 1.745(2) .
C32 Cl3 1.765(2) .
C32 H32A 0.9900 .
C32 H32B 0.9900 .
C33 Cl6 1.753(2) .
C33 Cl5 1.771(3) .
C33 H33A 0.9900 .
C33 H33B 0.9900 .
C34 Cl7 1.742(3) .
C34 Cl8 1.759(3) .
C34 H34A 0.9900 .
C34 H34B 0.9900 .
